data_4075216
loop_
_publ_author_name
'Gao, Mingli'
'Tang, Yong'
'Xie, Meihua'
'Qian, Changtao'
'Xie, Zuowei'

_publ_section_title
;
 Synthesis, Structure, and Olefin Polymerization Behavior of
 Constrained-Geometry Group 4 Metallacarboranes Incorporating
 Imido-Dicarbollyl Ligands
;
_journal_issue 10
_journal_name_full Organometallics
_journal_page_first 2578
_journal_paper_doi 10.1021/om060125y
_journal_volume 25
_journal_year 2006
_chemical_formula_sum 'C23 H52 B9 Hf N4 O'
_chemical_formula_weight 676.47
_chemical_name_systematic
; 
 ? 
;
_space_group_IT_number 14
_symmetry_cell_setting monoclinic
_symmetry_space_group_name_Hall '-P 2ybc'
_symmetry_space_group_name_H-M 'P 1 21/c 1'
_atom_sites_solution_hydrogens geom
_atom_sites_solution_primary direct
_atom_sites_solution_secondary difmap
_audit_creation_method SHELXL-97
_cell_angle_alpha 90.00
_cell_angle_beta 111.00(3)
_cell_angle_gamma 90.00
_cell_formula_units_Z 4
_cell_length_a 10.165(2)
_cell_length_b 17.424(4)
_cell_length_c 20.250(4)
_cell_measurement_temperature 293(2)
_cell_volume 3348.4(14)
_computing_cell_refinement 'BIOTEX RIGAKU'
_computing_data_collection 'RAXIS-IIC RIGAKU'
_computing_data_reduction 'BIOTEX RIGAKU'
_computing_molecular_graphics 'SIEMENS SHELXTL'
_computing_publication_material 'SIEMENS SHELXTL'
_computing_structure_refinement 'SHELXL-97 (Sheldrick, 1997)'
_computing_structure_solution 'SHELXS-97 (Sheldrick, 1990)'
_diffrn_ambient_temperature 293(2)
_diffrn_measured_fraction_theta_full 0.898
_diffrn_measured_fraction_theta_max 0.898
_diffrn_measurement_device_type 'RAXIS-IIC RIGAKU'
_diffrn_measurement_method IP
_diffrn_radiation_monochromator graphite
_diffrn_radiation_source 'fine-focus sealed tube'
_diffrn_radiation_type MoK\a
_diffrn_radiation_wavelength 0.71073
_diffrn_reflns_av_R_equivalents 0.0617
_diffrn_reflns_av_sigmaI/netI 0.0636
_diffrn_reflns_limit_h_max 12
_diffrn_reflns_limit_h_min 0
_diffrn_reflns_limit_k_max 20
_diffrn_reflns_limit_k_min -20
_diffrn_reflns_limit_l_max 20
_diffrn_reflns_limit_l_min -21
_diffrn_reflns_number 9791
_diffrn_reflns_theta_full 25.00
_diffrn_reflns_theta_max 25.00
_diffrn_reflns_theta_min 2.34
_exptl_absorpt_coefficient_mu 3.138
_exptl_absorpt_correction_T_max 1.0000
_exptl_absorpt_correction_T_min 0.6667
_exptl_absorpt_correction_type ABSCOR
_exptl_crystal_colour Yellow
_exptl_crystal_density_diffrn 1.342
_exptl_crystal_density_method 'not measured'
_exptl_crystal_description Block
_exptl_crystal_F_000 1372
_exptl_crystal_size_max 0.40
_exptl_crystal_size_mid 0.40
_exptl_crystal_size_min 0.30
_refine_diff_density_max 0.959
_refine_diff_density_min -1.962
_refine_diff_density_rms 0.121
_refine_ls_extinction_method none
_refine_ls_goodness_of_fit_ref 1.137
_refine_ls_hydrogen_treatment riding
_refine_ls_matrix_type full
_refine_ls_number_parameters 343
_refine_ls_number_reflns 5284
_refine_ls_number_restraints 0
_refine_ls_restrained_S_all 1.137
_refine_ls_R_factor_all 0.0567
_refine_ls_R_factor_gt 0.0547
_refine_ls_shift/su_max 0.002
_refine_ls_shift/su_mean 0.000
_refine_ls_structure_factor_coef Fsqd
_refine_ls_weighting_details 'calc w=1/[\s^2^(Fo^2^)+(0.0598P)^2^+10.3774P] where P=(Fo^2^+2Fc^2^)/3'
_refine_ls_weighting_scheme calc
_refine_ls_wR_factor_gt 0.1487
_refine_ls_wR_factor_ref 0.1521
_reflns_number_gt 5163
_reflns_number_total 5284
_reflns_threshold_expression >2sigma(I)
_cod_data_source_file om060125ysi20060208_021615.cif
_cod_data_source_block 7a
_cod_depositor_comments
;
The following automatic conversions were performed:

'_symmetry_cell_setting' value 'Monoclinic' changed to 'monoclinic'
according to /home/saulius/struct/CIF-dictionaries/cif_core.dic
dictionary named 'cif_core.dic' version 2.4.1 from 2010-06-29.

Automatic conversion script
Id: cif_fix_values 1715 2011-07-08 13:25:40Z adriana 
;
_cod_original_cell_volume 3348.7(12)
_cod_original_sg_symbol_H-M P2(1)/c
_cod_database_code 4075216

loop_
_symmetry_equiv_pos_as_xyz
'x, y, z'
'-x, y+1/2, -z+1/2'
'-x, -y, -z'
'x, -y-1/2, z-1/2'

loop_
_atom_site_label
_atom_site_type_symbol
_atom_site_fract_x
_atom_site_fract_y
_atom_site_fract_z
_atom_site_U_iso_or_equiv
_atom_site_adp_type
_atom_site_occupancy
_atom_site_symmetry_multiplicity
_atom_site_calc_flag
_atom_site_refinement_flags
Hf1 Hf 0.04597(3) 0.802757(16) 0.574694(17) 0.05164(16) Uani 1 1 d .
O1 O 0.5366(7) 0.5545(4) 0.5814(4) 0.090(2) Uani 1 1 d .
N1 N 0.2391(6) 0.7042(3) 0.6267(4) 0.0502(15) Uani 1 1 d .
N2 N -0.0927(7) 0.7224(4) 0.5860(4) 0.0619(17) Uani 1 1 d .
N3 N 0.1446(7) 0.8692(3) 0.6627(4) 0.0639(17) Uani 1 1 d .
N4 N -0.1415(7) 0.8986(4) 0.5570(4) 0.0597(16) Uani 1 1 d .
H4 H -0.0547 0.8968 0.5604 0.072 Uiso 1 1 calc R
C1 C 0.2161(7) 0.7469(4) 0.5134(4) 0.0525(17) Uani 1 1 d .
C2 C 0.0597(8) 0.7227(4) 0.4651(4) 0.0553(17) Uani 1 1 d .
H2 H 0.0125 0.6686 0.4740 0.066 Uiso 1 1 calc R
C3 C 0.2891(8) 0.6976(4) 0.5775(5) 0.058(2) Uani 1 1 d .
H3A H 0.3639 0.6652 0.5808 0.069 Uiso 1 1 calc R
C4 C 0.3086(7) 0.6559(4) 0.6905(4) 0.0518(17) Uani 1 1 d .
C5 C 0.4274(8) 0.6873(4) 0.7464(5) 0.0581(19) Uani 1 1 d .
C6 C 0.4952(9) 0.6412(5) 0.8053(5) 0.072(2) Uani 1 1 d .
H6A H 0.5727 0.6604 0.8419 0.087 Uiso 1 1 calc R
C7 C 0.4481(10) 0.5667(6) 0.8099(5) 0.078(3) Uani 1 1 d .
H7A H 0.4948 0.5365 0.8492 0.093 Uiso 1 1 calc R
C8 C 0.3319(10) 0.5377(5) 0.7559(5) 0.073(2) Uani 1 1 d .
H8A H 0.3010 0.4884 0.7603 0.087 Uiso 1 1 calc R
C9 C 0.2584(8) 0.5806(4) 0.6941(4) 0.0585(18) Uani 1 1 d .
C10 C 0.4838(9) 0.7694(5) 0.7421(5) 0.066(2) Uani 1 1 d .
H10A H 0.4053 0.8002 0.7110 0.079 Uiso 1 1 calc R
C11 C 0.5424(12) 0.8102(6) 0.8160(7) 0.096(4) Uani 1 1 d .
H11A H 0.4705 0.8117 0.8363 0.143 Uiso 1 1 calc R
H11B H 0.5704 0.8617 0.8101 0.143 Uiso 1 1 calc R
H11C H 0.6224 0.7824 0.8467 0.143 Uiso 1 1 calc R
C12 C 0.6001(11) 0.7669(7) 0.7090(7) 0.100(4) Uani 1 1 d .
H12A H 0.5640 0.7419 0.6638 0.150 Uiso 1 1 calc R
H12B H 0.6801 0.7390 0.7397 0.150 Uiso 1 1 calc R
H12C H 0.6281 0.8183 0.7031 0.150 Uiso 1 1 calc R
C13 C 0.1353(8) 0.5459(5) 0.6322(5) 0.068(2) Uani 1 1 d .
H13A H 0.0770 0.5883 0.6055 0.081 Uiso 1 1 calc R
C14 C 0.0392(11) 0.4929(6) 0.6601(7) 0.098(4) Uani 1 1 d .
H14A H 0.0061 0.5219 0.6914 0.147 Uiso 1 1 calc R
H14B H 0.0933 0.4498 0.6851 0.147 Uiso 1 1 calc R
H14C H -0.0399 0.4748 0.6207 0.147 Uiso 1 1 calc R
C15 C 0.1909(11) 0.5005(5) 0.5812(6) 0.092(3) Uani 1 1 d .
H15A H 0.2486 0.5335 0.5650 0.138 Uiso 1 1 calc R
H15B H 0.1126 0.4825 0.5415 0.138 Uiso 1 1 calc R
H15C H 0.2457 0.4575 0.6058 0.138 Uiso 1 1 calc R
C16 C -0.0793(13) 0.6962(6) 0.6586(7) 0.090(3) Uani 1 1 d .
H16A H -0.1510 0.6590 0.6551 0.135 Uiso 1 1 calc R
H16B H -0.0900 0.7394 0.6857 0.135 Uiso 1 1 calc R
H16C H 0.0118 0.6736 0.6816 0.135 Uiso 1 1 calc R
C17 C -0.2134(11) 0.6847(6) 0.5331(7) 0.092(3) Uani 1 1 d .
H17A H -0.2560 0.6499 0.5563 0.139 Uiso 1 1 calc R
H17B H -0.1822 0.6568 0.5006 0.139 Uiso 1 1 calc R
H17C H -0.2811 0.7227 0.5079 0.139 Uiso 1 1 calc R
C18 C 0.1633(11) 0.8511(6) 0.7376(6) 0.085(3) Uani 1 1 d .
H18A H 0.2132 0.8922 0.7677 0.128 Uiso 1 1 calc R
H18B H 0.2162 0.8044 0.7517 0.128 Uiso 1 1 calc R
H18C H 0.0727 0.8450 0.7417 0.128 Uiso 1 1 calc R
C19 C 0.1981(13) 0.9481(5) 0.6595(6) 0.092(3) Uani 1 1 d .
H19A H 0.2401 0.9683 0.7065 0.138 Uiso 1 1 calc R
H19B H 0.1214 0.9805 0.6324 0.138 Uiso 1 1 calc R
H19C H 0.2674 0.9465 0.6374 0.138 Uiso 1 1 calc R
C20 C -0.1946(11) 0.8947(6) 0.6175(6) 0.088(3) Uani 1 1 d .
H20A H -0.2677 0.9321 0.6106 0.132 Uiso 1 1 calc R
H20B H -0.1184 0.9051 0.6611 0.132 Uiso 1 1 calc R
H20C H -0.2315 0.8443 0.6194 0.132 Uiso 1 1 calc R
C21 C -0.2654(10) 0.9062(6) 0.4904(5) 0.078(3) Uani 1 1 d .
H21A H -0.3246 0.9471 0.4952 0.117 Uiso 1 1 calc R
H21B H -0.3177 0.8591 0.4810 0.117 Uiso 1 1 calc R
H21C H -0.2341 0.9174 0.4520 0.117 Uiso 1 1 calc R
C22 C 0.5412(11) 0.4902(6) 0.5388(6) 0.090(3) Uani 1 1 d .
H22A H 0.4997 0.4458 0.5527 0.108 Uiso 1 1 calc R
H22B H 0.6381 0.4782 0.5452 0.108 Uiso 1 1 calc R
C23 C 0.6103(12) 0.5393(7) 0.6549(7) 0.098(3) Uani 1 1 d .
H23A H 0.6054 0.5836 0.6821 0.147 Uiso 1 1 calc R
H23B H 0.7071 0.5278 0.6627 0.147 Uiso 1 1 calc R
H23C H 0.5678 0.4962 0.6692 0.147 Uiso 1 1 calc R
B3 B -0.0426(11) 0.8004(5) 0.4361(5) 0.061(3) Uani 1 1 d .
H3 H -0.1572 0.8006 0.4235 0.073 Uiso 1 1 calc R
B4 B 0.0740(10) 0.8809(5) 0.4711(5) 0.059(2) Uani 1 1 d .
H4A H 0.0369 0.9377 0.4806 0.070 Uiso 1 1 calc R
B5 B 0.2372(9) 0.8404(5) 0.5225(5) 0.054(2) Uani 1 1 d .
H5 H 0.3126 0.8685 0.5695 0.065 Uiso 1 1 calc R
B6 B 0.1922(11) 0.7112(5) 0.4293(6) 0.061(2) Uani 1 1 d .
H6 H 0.2299 0.6557 0.4171 0.073 Uiso 1 1 calc R
B7 B 0.0246(11) 0.7500(6) 0.3765(5) 0.065(2) Uani 1 1 d .
H7 H -0.0459 0.7199 0.3293 0.078 Uiso 1 1 calc R
B8 B 0.0370(12) 0.8523(5) 0.3805(6) 0.070(3) Uani 1 1 d .
H8 H -0.0251 0.8886 0.3357 0.083 Uiso 1 1 calc R
B9 B 0.2151(12) 0.8771(6) 0.4374(6) 0.073(3) Uani 1 1 d .
H9 H 0.2685 0.9293 0.4296 0.087 Uiso 1 1 calc R
B10 B 0.3101(11) 0.7900(5) 0.4670(6) 0.064(2) Uani 1 1 d .
H10 H 0.4242 0.7853 0.4787 0.076 Uiso 1 1 calc R
B11 B 0.1832(13) 0.7958(5) 0.3769(6) 0.068(3) Uani 1 1 d .
H11 H 0.2149 0.7957 0.3304 0.081 Uiso 1 1 calc R

loop_
_atom_site_aniso_label
_atom_site_aniso_U_11
_atom_site_aniso_U_22
_atom_site_aniso_U_33
_atom_site_aniso_U_23
_atom_site_aniso_U_13
_atom_site_aniso_U_12
Hf1 0.0562(2) 0.0453(2) 0.0558(3) 0.00380(12) 0.02295(16) 0.00297(12)
O1 0.099(5) 0.075(4) 0.101(6) 0.009(4) 0.041(4) 0.023(4)
N1 0.052(3) 0.040(3) 0.061(4) 0.002(2) 0.023(3) 0.002(2)
N2 0.058(4) 0.052(3) 0.075(5) -0.002(3) 0.024(3) -0.001(3)
N3 0.068(4) 0.041(3) 0.081(5) 0.001(3) 0.024(3) 0.002(3)
N4 0.061(4) 0.055(3) 0.066(4) 0.010(3) 0.026(3) 0.013(3)
C1 0.056(4) 0.037(3) 0.068(5) 0.000(3) 0.026(3) 0.001(3)
C2 0.074(5) 0.049(4) 0.045(5) 0.008(3) 0.023(3) 0.005(4)
C3 0.052(4) 0.050(4) 0.069(6) 0.009(3) 0.019(4) 0.005(3)
C4 0.052(4) 0.044(3) 0.060(5) 0.009(3) 0.020(3) 0.007(3)
C5 0.059(4) 0.059(4) 0.057(5) 0.000(3) 0.022(4) 0.005(3)
C6 0.068(5) 0.072(5) 0.068(6) 0.006(4) 0.012(4) 0.010(4)
C7 0.091(6) 0.080(6) 0.056(6) 0.018(4) 0.018(5) 0.026(5)
C8 0.081(5) 0.056(4) 0.080(7) 0.022(4) 0.029(5) 0.011(4)
C9 0.064(4) 0.049(4) 0.064(5) 0.005(3) 0.026(4) 0.003(3)
C10 0.061(4) 0.060(4) 0.071(6) -0.004(4) 0.017(4) -0.005(4)
C11 0.082(7) 0.097(8) 0.091(9) -0.029(6) 0.009(6) -0.009(6)
C12 0.072(6) 0.102(8) 0.130(11) -0.003(7) 0.042(6) -0.025(6)
C13 0.061(4) 0.048(4) 0.095(7) 0.009(4) 0.029(4) -0.001(4)
C14 0.093(7) 0.065(6) 0.137(11) 0.017(6) 0.042(7) -0.008(5)
C15 0.094(7) 0.059(5) 0.115(9) -0.011(5) 0.027(6) 0.007(5)
C16 0.097(7) 0.086(7) 0.105(10) 0.008(5) 0.057(7) 0.009(5)
C17 0.066(5) 0.090(7) 0.113(10) 0.008(6) 0.022(6) -0.021(5)
C18 0.094(7) 0.082(6) 0.081(8) 0.000(5) 0.033(5) -0.004(5)
C19 0.135(9) 0.052(5) 0.077(7) -0.007(4) 0.024(6) -0.021(5)
C20 0.101(7) 0.082(6) 0.100(8) 0.021(6) 0.060(6) 0.032(6)
C21 0.077(5) 0.074(6) 0.079(7) 0.000(5) 0.023(5) 0.017(5)
C22 0.100(7) 0.080(6) 0.103(9) 0.017(6) 0.053(6) 0.029(6)
C23 0.095(7) 0.085(7) 0.113(10) 0.010(7) 0.037(7) 0.015(6)
B3 0.076(6) 0.052(5) 0.045(6) 0.010(3) 0.010(4) 0.009(4)
B4 0.087(6) 0.044(4) 0.053(6) -0.003(4) 0.035(4) 0.006(4)
B5 0.065(5) 0.043(4) 0.061(6) -0.004(4) 0.029(4) -0.006(4)
B6 0.075(6) 0.049(4) 0.064(7) -0.012(4) 0.032(5) 0.003(4)
B7 0.076(6) 0.061(5) 0.053(6) 0.001(4) 0.017(4) 0.010(5)
B8 0.101(7) 0.052(5) 0.061(7) 0.009(4) 0.036(5) 0.017(5)
B9 0.101(7) 0.052(5) 0.081(8) 0.005(5) 0.053(6) -0.004(5)
B10 0.070(6) 0.059(5) 0.069(7) -0.006(4) 0.034(5) -0.008(4)
B11 0.098(7) 0.057(5) 0.059(7) 0.002(4) 0.041(6) 0.010(5)

loop_
_atom_type_symbol
_atom_type_description
_atom_type_scat_dispersion_real
_atom_type_scat_dispersion_imag
_atom_type_scat_source
C C 0.0033 0.0016 'International Tables Vol C Tables 4.2.6.8 and 6.1.1.4'
H H 0.0000 0.0000 'International Tables Vol C Tables 4.2.6.8 and 6.1.1.4'
B B 0.0013 0.0007 'International Tables Vol C Tables 4.2.6.8 and 6.1.1.4'
N N 0.0061 0.0033 'International Tables Vol C Tables 4.2.6.8 and 6.1.1.4'
Hf Hf -0.5830 6.1852 'International Tables Vol C Tables 4.2.6.8 and 6.1.1.4'
O O 0.0106 0.0060 'International Tables Vol C Tables 4.2.6.8 and 6.1.1.4'

loop_
_geom_angle_atom_site_label_1
_geom_angle_atom_site_label_2
_geom_angle_atom_site_label_3
_geom_angle
_geom_angle_site_symmetry_3
N2 Hf1 N3 115.3(3) .
N2 Hf1 N1 87.3(2) .
N3 Hf1 N1 87.5(2) .
N2 Hf1 B4 136.4(3) .
N3 Hf1 B4 104.1(3) .
N1 Hf1 B4 113.4(3) .
N2 Hf1 B5 148.9(3) .
N3 Hf1 B5 90.4(3) .
N1 Hf1 B5 76.1(2) .
B4 Hf1 B5 39.5(3) .
N2 Hf1 B3 97.0(3) .
N3 Hf1 B3 144.0(3) .
N1 Hf1 B3 110.6(3) .
B4 Hf1 B3 40.6(3) .
B5 Hf1 B3 65.8(3) .
N2 Hf1 C1 113.0(2) .
N3 Hf1 C1 114.5(3) .
N1 Hf1 C1 53.6(2) .
B4 Hf1 C1 62.3(2) .
B5 Hf1 C1 36.5(2) .
B3 Hf1 C1 61.6(3) .
N2 Hf1 C2 88.8(3) .
N3 Hf1 C2 149.3(3) .
N1 Hf1 C2 74.2(2) .
B4 Hf1 C2 63.2(3) .
B5 Hf1 C2 61.7(3) .
B3 Hf1 C2 37.0(2) .
C1 Hf1 C2 35.0(2) .
C22 O1 C23 111.5(8) .
C3 N1 C4 115.3(6) .
C3 N1 Hf1 101.7(5) .
C4 N1 Hf1 142.9(5) .
C17 N2 C16 109.8(8) .
C17 N2 Hf1 130.8(7) .
C16 N2 Hf1 119.4(6) .
C19 N3 C18 108.9(7) .
C19 N3 Hf1 123.6(6) .
C18 N3 Hf1 127.3(6) .
C21 N4 C20 107.9(7) .
C3 C1 C2 116.8(6) .
C3 C1 B5 117.6(7) .
C2 C1 B5 113.1(6) .
C3 C1 B10 121.0(7) .
C2 C1 B10 113.8(7) .
B5 C1 B10 63.7(5) .
C3 C1 B6 119.2(6) .
C2 C1 B6 63.1(5) .
B5 C1 B6 115.4(6) .
B10 C1 B6 62.4(5) .
C3 C1 Hf1 90.5(5) .
C2 C1 Hf1 73.2(4) .
B5 C1 Hf1 70.4(4) .
B10 C1 Hf1 132.4(5) .
B6 C1 Hf1 134.5(5) .
C1 C2 B3 110.9(6) .
C1 C2 B6 62.6(5) .
B3 C2 B6 114.7(7) .
C1 C2 B7 110.2(6) .
B3 C2 B7 63.4(5) .
B6 C2 B7 61.1(5) .
C1 C2 Hf1 71.9(4) .
B3 C2 Hf1 70.0(4) .
B6 C2 Hf1 132.8(5) .
B7 C2 Hf1 130.8(5) .
N1 C3 C1 114.1(7) .
C9 C4 C5 121.9(7) .
C9 C4 N1 120.0(7) .
C5 C4 N1 118.2(6) .
C6 C5 C4 118.2(7) .
C6 C5 C10 119.9(8) .
C4 C5 C10 122.0(7) .
C5 C6 C7 121.0(8) .
C8 C7 C6 120.0(8) .
C7 C8 C9 122.3(8) .
C8 C9 C4 116.6(7) .
C8 C9 C13 121.8(7) .
C4 C9 C13 121.5(7) .
C5 C10 C12 110.5(8) .
C5 C10 C11 112.7(8) .
C12 C10 C11 109.6(8) .
C9 C13 C15 110.9(7) .
C9 C13 C14 111.3(9) .
C15 C13 C14 110.8(8) .
O1 C22 C22 108.8(10) 3_666
C2 B3 B4 104.6(7) .
C2 B3 B7 60.6(5) .
B4 B3 B7 106.6(7) .
C2 B3 B8 104.9(7) .
B4 B3 B8 59.3(6) .
B7 B3 B8 58.5(6) .
C2 B3 Hf1 72.9(4) .
B4 B3 Hf1 69.1(4) .
B7 B3 Hf1 130.8(5) .
B8 B3 Hf1 126.1(6) .
B5 B4 B9 59.9(6) .
B5 B4 B8 107.4(6) .
B9 B4 B8 60.5(6) .
B5 B4 B3 105.5(6) .
B9 B4 B3 108.8(7) .
B8 B4 B3 61.3(6) .
B5 B4 Hf1 70.5(4) .
B9 B4 Hf1 128.3(6) .
B8 B4 Hf1 129.2(5) .
B3 B4 Hf1 70.3(4) .
C1 B5 B4 105.9(6) .
C1 B5 B9 106.4(6) .
B4 B5 B9 61.1(6) .
C1 B5 B10 60.6(5) .
B4 B5 B10 110.0(7) .
B9 B5 B10 60.2(6) .
C1 B5 Hf1 73.1(4) .
B4 B5 Hf1 70.1(4) .
B9 B5 Hf1 129.1(6) .
B10 B5 Hf1 132.1(5) .
C1 B6 C2 54.3(5) .
C1 B6 B7 102.6(6) .
C2 B6 B7 59.8(5) .
C1 B6 B11 104.0(6) .
C2 B6 B11 105.4(6) .
B7 B6 B11 60.1(6) .
C1 B6 B10 58.4(5) .
C2 B6 B10 103.4(6) .
B7 B6 B10 108.1(7) .
B11 B6 B10 60.7(6) .
C2 B7 B8 103.8(6) .
C2 B7 B6 59.2(5) .
B8 B7 B6 108.3(7) .
C2 B7 B11 105.1(7) .
B8 B7 B11 60.5(6) .
B6 B7 B11 60.3(6) .
C2 B7 B3 56.0(5) .
B8 B7 B3 61.6(5) .
B6 B7 B3 106.8(7) .
B11 B7 B3 109.5(7) .
B7 B8 B11 60.0(5) .
B7 B8 B4 107.9(7) .
B11 B8 B4 108.4(8) .
B7 B8 B9 107.7(7) .
B11 B8 B9 60.5(6) .
B4 B8 B9 59.5(6) .
B7 B8 B3 59.9(5) .
B11 B8 B3 107.7(7) .
B4 B8 B3 59.4(5) .
B9 B8 B3 106.5(7) .
B5 B9 B10 60.2(5) .
B5 B9 B4 59.0(5) .
B10 B9 B4 108.3(7) .
B5 B9 B8 106.4(7) .
B10 B9 B8 107.9(7) .
B4 B9 B8 60.0(6) .
B5 B9 B11 107.6(7) .
B10 B9 B11 60.6(6) .
B4 B9 B11 108.1(7) .
B8 B9 B11 59.5(6) .
C1 B10 B5 55.7(5) .
C1 B10 B9 102.3(6) .
B5 B10 B9 59.7(5) .
C1 B10 B6 59.2(5) .
B5 B10 B6 106.1(6) .
B9 B10 B6 107.9(8) .
C1 B10 B11 103.7(7) .
B5 B10 B11 107.3(7) .
B9 B10 B11 60.8(6) .
B6 B10 B11 59.6(6) .
B7 B11 B6 59.6(6) .
B7 B11 B8 59.5(6) .
B6 B11 B8 107.0(7) .
B7 B11 B10 107.0(7) .
B6 B11 B10 59.7(6) .
B8 B11 B10 106.8(7) .
B7 B11 B9 106.9(7) .
B6 B11 B9 106.3(8) .
B8 B11 B9 60.0(6) .
B10 B11 B9 58.6(6) .

loop_
_geom_bond_atom_site_label_1
_geom_bond_atom_site_label_2
_geom_bond_distance
_geom_bond_site_symmetry_2
Hf1 N2 2.057(7) .
Hf1 N3 2.060(7) .
Hf1 N1 2.535(6) .
Hf1 B4 2.601(9) .
Hf1 B5 2.608(8) .
Hf1 B3 2.622(10) .
Hf1 C1 2.648(7) .
Hf1 C2 2.667(8) .
O1 C22 1.424(13) .
O1 C23 1.432(13) .
N1 C3 1.275(11) .
N1 C4 1.491(10) .
N2 C17 1.463(13) .
N2 C16 1.499(14) .
N3 C19 1.489(11) .
N3 C18 1.493(13) .
N4 C21 1.484(11) .
N4 C20 1.508(12) .
C1 C3 1.511(11) .
C1 C2 1.597(11) .
C1 B5 1.645(10) .
C1 B10 1.733(12) .
C1 B6 1.747(13) .
C2 B3 1.679(11) .
C2 B6 1.755(12) .
C2 B7 1.766(13) .
C4 C9 1.419(10) .
C4 C5 1.436(11) .
C5 C6 1.397(12) .
C5 C10 1.555(11) .
C6 C7 1.400(13) .
C7 C8 1.386(13) .
C8 C9 1.419(11) .
C9 C13 1.542(12) .
C10 C12 1.555(14) .
C10 C11 1.568(14) .
C13 C15 1.558(14) .
C13 C14 1.589(12) .
C22 C22 1.53(2) 3_666
B3 B4 1.810(13) .
B3 B7 1.813(15) .
B3 B8 1.844(15) .
B4 B5 1.759(13) .
B4 B9 1.797(14) .
B4 B8 1.807(14) .
B5 B9 1.774(14) .
B5 B10 1.783(13) .
B6 B7 1.789(14) .
B6 B11 1.800(14) .
B6 B10 1.803(13) .
B7 B8 1.787(14) .
B7 B11 1.797(15) .
B8 B11 1.805(14) .
B8 B9 1.816(17) .
B9 B10 1.784(14) .
B9 B11 1.824(15) .
B10 B11 1.821(17) .
